data_4068927
loop_
_publ_author_name
'Andrews, Philip C.'
'Koutsaplis, Magdaline'
'Robertson, Evan G.'

_publ_section_title
;
 Thermodynamically Favored Anion Rearrangements in Li and Na Complexes of
 (S)-N-\a-(Methylbenzyl)allylamine
;
_journal_issue 6
_journal_name_full Organometallics
_journal_page_first 1697
_journal_paper_doi 10.1021/om801165e
_journal_volume 28
_journal_year 2009
_chemical_formula_sum 'C20 H37 Li N4'
_chemical_formula_weight 340.48
_chemical_name_systematic
; 
 ? 
;
_space_group_IT_number 14
_symmetry_cell_setting monoclinic
_symmetry_space_group_name_Hall '-P 2yn'
_symmetry_space_group_name_H-M 'P 1 21/n 1'
_atom_sites_solution_hydrogens geom
_atom_sites_solution_primary direct
_atom_sites_solution_secondary difmap
_audit_creation_method SHELXL-97
_cell_angle_alpha 90.00
_cell_angle_beta 92.25(3)
_cell_angle_gamma 90.00
_cell_formula_units_Z 8
_cell_length_a 9.0521(18)
_cell_length_b 29.043(6)
_cell_length_c 16.517(3)
_cell_measurement_temperature 123(2)
_cell_volume 4339.0(15)
_computing_cell_refinement 'DENZO-SMN (Otwinoski & Minor, 1997)'
_computing_data_collection 'Nonius Collect'
_computing_data_reduction 'DENZO-SMN (Otwinoski & Minor, 1997)'
_computing_molecular_graphics 'X-seed / POV-Ray'
_computing_publication_material 'CIFTAB (Sheldrick, 1997)'
_computing_structure_refinement 'SHELXL-97 (Sheldrick, 1997)'
_computing_structure_solution 'SHELXS-97 (Sheldrick, 1997)'
_diffrn_ambient_temperature 123(2)
_diffrn_measured_fraction_theta_full 0.980
_diffrn_measured_fraction_theta_max 0.980
_diffrn_measurement_device_type 'Nonius Kappa CCD'
_diffrn_measurement_method 'phi and omega scans'
_diffrn_radiation_monochromator graphite
_diffrn_radiation_source 'fine-focus sealed tube'
_diffrn_radiation_type MoK\a
_diffrn_radiation_wavelength 0.71073
_diffrn_reflns_av_R_equivalents 0.1396
_diffrn_reflns_av_sigmaI/netI 0.1377
_diffrn_reflns_limit_h_max 10
_diffrn_reflns_limit_h_min -10
_diffrn_reflns_limit_k_max 34
_diffrn_reflns_limit_k_min -32
_diffrn_reflns_limit_l_max 19
_diffrn_reflns_limit_l_min -15
_diffrn_reflns_number 20401
_diffrn_reflns_theta_full 25.00
_diffrn_reflns_theta_max 25.00
_diffrn_reflns_theta_min 1.42
_diffrn_standards_number 0
_exptl_absorpt_coefficient_mu 0.062
_exptl_absorpt_correction_type none
_exptl_crystal_colour yellow
_exptl_crystal_density_diffrn 1.042
_exptl_crystal_density_method 'not measured'
_exptl_crystal_description cubic
_exptl_crystal_F_000 1504
_exptl_crystal_size_max 0.25
_exptl_crystal_size_mid 0.25
_exptl_crystal_size_min 0.25
_refine_diff_density_max 0.356
_refine_diff_density_min -0.328
_refine_diff_density_rms 0.084
_refine_ls_extinction_coef 0.0042(12)
_refine_ls_extinction_expression Fc^*^=kFc[1+0.001xFc^2^\l^3^/sin(2\q)]^-1/4^
_refine_ls_extinction_method SHELXL
_refine_ls_goodness_of_fit_ref 0.990
_refine_ls_hydrogen_treatment constr
_refine_ls_matrix_type full
_refine_ls_number_parameters 464
_refine_ls_number_reflns 7492
_refine_ls_number_restraints 0
_refine_ls_restrained_S_all 0.990
_refine_ls_R_factor_all 0.1749
_refine_ls_R_factor_gt 0.0987
_refine_ls_shift/su_max 0.000
_refine_ls_shift/su_mean 0.000
_refine_ls_structure_factor_coef Fsqd
_refine_ls_weighting_details 'calc w=1/[\s^2^(Fo^2^)+(0.1593P)^2^+0.0000P] where P=(Fo^2^+2Fc^2^)/3'
_refine_ls_weighting_scheme calc
_refine_ls_wR_factor_gt 0.2383
_refine_ls_wR_factor_ref 0.2850
_reflns_number_gt 3969
_reflns_number_total 7492
_reflns_threshold_expression >2sigma(I)
_cod_data_source_file om801165e_si_001.cif
_cod_data_source_block mag24v2
_cod_original_cell_volume 4338.9(15)
_cod_original_sg_symbol_H-M P21/n
_cod_database_code 4068927

loop_
_symmetry_equiv_pos_as_xyz
'x, y, z'
'-x+1/2, y+1/2, -z+1/2'
'-x, -y, -z'
'x-1/2, -y-1/2, z-1/2'

loop_
_atom_site_label
_atom_site_type_symbol
_atom_site_fract_x
_atom_site_fract_y
_atom_site_fract_z
_atom_site_U_iso_or_equiv
_atom_site_adp_type
_atom_site_occupancy
_atom_site_symmetry_multiplicity
_atom_site_calc_flag
_atom_site_refinement_flags
N1 N 0.4450(3) 0.12247(11) 0.64422(19) 0.0284(8) Uani 1 1 d .
N2 N 1.4765(3) -0.12762(11) 0.84637(19) 0.0311(8) Uani 1 1 d .
N3 N 0.5541(3) 0.01077(11) 0.68340(19) 0.0330(8) Uani 1 1 d .
N4 N 0.2380(3) 0.00285(10) 0.65255(18) 0.0286(8) Uani 1 1 d .
N5 N 0.2418(3) 0.06436(10) 0.79673(19) 0.0279(8) Uani 1 1 d .
N6 N 1.5240(3) -0.22262(11) 0.9605(2) 0.0351(8) Uani 1 1 d .
N7 N 1.2047(3) -0.21921(11) 0.9421(2) 0.0398(9) Uani 1 1 d .
N8 N 1.2798(4) -0.22493(12) 0.7661(2) 0.0479(10) Uani 1 1 d .
C1 C 0.2061(4) 0.11473(13) 0.4592(3) 0.0358(10) Uani 1 1 d .
H1 H 0.2761 0.1112 0.4183 0.043 Uiso 1 1 calc R
C2 C 0.0572(5) 0.11121(14) 0.4386(3) 0.0418(11) Uani 1 1 d .
H2 H 0.0263 0.1047 0.3842 0.050 Uiso 1 1 calc R
C3 C -0.0481(4) 0.11707(13) 0.4972(3) 0.0402(11) Uani 1 1 d .
H3 H -0.1507 0.1155 0.4828 0.048 Uiso 1 1 calc R
C4 C -0.0009(4) 0.12508(13) 0.5757(3) 0.0377(11) Uani 1 1 d .
H4 H -0.0713 0.1285 0.6164 0.045 Uiso 1 1 calc R
C5 C 0.1474(4) 0.12829(12) 0.5962(2) 0.0292(9) Uani 1 1 d .
H5 H 0.1773 0.1340 0.6510 0.035 Uiso 1 1 calc R
C6 C 0.2559(4) 0.12333(12) 0.5385(2) 0.0260(9) Uani 1 1 d .
C7 C 0.4156(4) 0.13019(13) 0.5640(2) 0.0282(9) Uani 1 1 d .
C8 C 0.5103(4) 0.14524(14) 0.5070(3) 0.0390(11) Uani 1 1 d .
H8A H 0.6106 0.1516 0.5220 0.047 Uiso 1 1 calc R
H8B H 0.4757 0.1493 0.4524 0.047 Uiso 1 1 calc R
C9 C 0.5902(4) 0.13762(14) 0.6728(2) 0.0334(10) Uani 1 1 d .
H9A H 0.6067 0.1695 0.6539 0.040 Uiso 1 1 calc R
H9B H 0.6660 0.1177 0.6492 0.040 Uiso 1 1 calc R
C10 C 0.6084(4) 0.13620(15) 0.7646(2) 0.0383(11) Uani 1 1 d .
H10A H 0.5377 0.1581 0.7878 0.046 Uiso 1 1 calc R
H10B H 0.5830 0.1049 0.7835 0.046 Uiso 1 1 calc R
C11 C 0.7631(5) 0.14810(18) 0.7961(3) 0.0579(14) Uani 1 1 d .
H11A H 0.8338 0.1264 0.7738 0.087 Uiso 1 1 calc R
H11B H 0.7678 0.1461 0.8554 0.087 Uiso 1 1 calc R
H11C H 0.7877 0.1795 0.7795 0.087 Uiso 1 1 calc R
C12 C 1.2739(4) -0.06483(13) 0.9973(2) 0.0352(10) Uani 1 1 d .
H12 H 1.3530 -0.0586 1.0352 0.042 Uiso 1 1 calc R
C13 C 1.1302(5) -0.05527(15) 1.0177(3) 0.0451(12) Uani 1 1 d .
H13 H 1.1117 -0.0425 1.0693 0.054 Uiso 1 1 calc R
C14 C 1.0132(5) -0.06430(15) 0.9632(3) 0.0437(12) Uani 1 1 d .
H14 H 0.9147 -0.0574 0.9771 0.052 Uiso 1 1 calc R
C15 C 1.0411(4) -0.08350(13) 0.8884(3) 0.0362(10) Uani 1 1 d .
H15 H 0.9615 -0.0899 0.8508 0.043 Uiso 1 1 calc R
C16 C 1.1846(4) -0.09319(12) 0.8686(2) 0.0278(9) Uani 1 1 d .
H16 H 1.2022 -0.1068 0.8176 0.033 Uiso 1 1 calc R
C17 C 1.3045(4) -0.08351(12) 0.9216(2) 0.0274(9) Uani 1 1 d .
C18 C 1.4603(4) -0.09069(12) 0.8963(2) 0.0262(9) Uani 1 1 d .
C19 C 1.5650(4) -0.06013(14) 0.9236(2) 0.0365(10) Uani 1 1 d .
H19A H 1.6642 -0.0632 0.9077 0.044 Uiso 1 1 calc R
H19B H 1.5388 -0.0357 0.9585 0.044 Uiso 1 1 calc R
C20 C 1.6260(4) -0.13161(15) 0.8175(2) 0.0369(11) Uani 1 1 d .
H20A H 1.6949 -0.1392 0.8636 0.044 Uiso 1 1 calc R
H20B H 1.6565 -0.1017 0.7948 0.044 Uiso 1 1 calc R
C21 C 1.6360(5) -0.16854(17) 0.7530(3) 0.0514(13) Uani 1 1 d .
H21A H 1.5820 -0.1581 0.7031 0.062 Uiso 1 1 calc R
H21B H 1.5871 -0.1969 0.7719 0.062 Uiso 1 1 calc R
C22 C 1.7944(5) -0.1798(2) 0.7333(3) 0.0763(19) Uani 1 1 d .
H22A H 1.8484 -0.1512 0.7237 0.115 Uiso 1 1 calc R
H22B H 1.7948 -0.1991 0.6846 0.115 Uiso 1 1 calc R
H22C H 1.8422 -0.1964 0.7789 0.115 Uiso 1 1 calc R
C23 C 0.6036(5) 0.02010(15) 0.6012(3) 0.0452(12) Uani 1 1 d .
H23A H 0.6667 0.0475 0.6022 0.068 Uiso 1 1 calc R
H23B H 0.5173 0.0253 0.5646 0.068 Uiso 1 1 calc R
H23C H 0.6597 -0.0064 0.5821 0.068 Uiso 1 1 calc R
C24 C 0.6823(4) 0.01025(15) 0.7398(3) 0.0431(11) Uani 1 1 d .
H24A H 0.6492 0.0065 0.7952 0.065 Uiso 1 1 calc R
H24B H 0.7363 0.0393 0.7357 0.065 Uiso 1 1 calc R
H24C H 0.7473 -0.0154 0.7264 0.065 Uiso 1 1 calc R
C25 C 0.4800(4) -0.03443(14) 0.6854(3) 0.0365(10) Uani 1 1 d .
H25A H 0.4577 -0.0420 0.7421 0.044 Uiso 1 1 calc R
H25B H 0.5477 -0.0583 0.6656 0.044 Uiso 1 1 calc R
C26 C 0.3385(4) -0.03511(13) 0.6341(2) 0.0354(10) Uani 1 1 d .
H26A H 0.3629 -0.0334 0.5763 0.042 Uiso 1 1 calc R
H26B H 0.2872 -0.0647 0.6426 0.042 Uiso 1 1 calc R
C27 C 0.1286(5) 0.00914(14) 0.5851(2) 0.0380(10) Uani 1 1 d .
H27A H 0.1791 0.0189 0.5366 0.057 Uiso 1 1 calc R
H27B H 0.0568 0.0327 0.5997 0.057 Uiso 1 1 calc R
H27C H 0.0770 -0.0200 0.5742 0.057 Uiso 1 1 calc R
C28 C 0.1599(4) -0.00737(13) 0.7276(2) 0.0344(10) Uani 1 1 d .
H28A H 0.2254 -0.0258 0.7645 0.041 Uiso 1 1 calc R
H28B H 0.0708 -0.0260 0.7140 0.041 Uiso 1 1 calc R
C29 C 0.1146(4) 0.03606(14) 0.7704(2) 0.0324(10) Uani 1 1 d .
H29A H 0.0490 0.0544 0.7334 0.039 Uiso 1 1 calc R
H29B H 0.0578 0.0277 0.8182 0.039 Uiso 1 1 calc R
C30 C 0.1903(4) 0.10917(13) 0.8252(2) 0.0368(10) Uani 1 1 d .
H30A H 0.1335 0.1048 0.8740 0.055 Uiso 1 1 calc R
H30B H 0.1273 0.1236 0.7828 0.055 Uiso 1 1 calc R
H30C H 0.2756 0.1290 0.8380 0.055 Uiso 1 1 calc R
C31 C 0.3263(4) 0.04230(15) 0.8638(2) 0.0402(11) Uani 1 1 d .
H31A H 0.4051 0.0630 0.8835 0.060 Uiso 1 1 calc R
H31B H 0.3699 0.0136 0.8447 0.060 Uiso 1 1 calc R
H31C H 0.2603 0.0355 0.9079 0.060 Uiso 1 1 calc R
C32 C 1.5610(5) -0.18497(14) 1.0160(3) 0.0469(12) Uani 1 1 d .
H32A H 1.4708 -0.1681 1.0284 0.070 Uiso 1 1 calc R
H32B H 1.6306 -0.1640 0.9908 0.070 Uiso 1 1 calc R
H32C H 1.6064 -0.1974 1.0662 0.070 Uiso 1 1 calc R
C33 C 1.6595(5) -0.24477(16) 0.9347(3) 0.0525(13) Uani 1 1 d .
H33A H 1.7120 -0.2585 0.9818 0.079 Uiso 1 1 calc R
H33B H 1.7229 -0.2218 0.9100 0.079 Uiso 1 1 calc R
H33C H 1.6343 -0.2689 0.8950 0.079 Uiso 1 1 calc R
C34 C 1.4302(4) -0.25753(14) 0.9990(3) 0.0430(11) Uani 1 1 d .
H34A H 1.4787 -0.2675 1.0508 0.052 Uiso 1 1 calc R
H34B H 1.4209 -0.2848 0.9632 0.052 Uiso 1 1 calc R
C35 C 1.2787(5) -0.23944(16) 1.0150(3) 0.0476(12) Uani 1 1 d .
H35A H 1.2173 -0.2649 1.0350 0.057 Uiso 1 1 calc R
H35B H 1.2869 -0.2157 1.0580 0.057 Uiso 1 1 calc R
C36 C 1.0768(5) -0.19192(15) 0.9679(3) 0.0502(12) Uani 1 1 d .
H36A H 1.0150 -0.2110 1.0019 0.075 Uiso 1 1 calc R
H36B H 1.0185 -0.1817 0.9200 0.075 Uiso 1 1 calc R
H36C H 1.1123 -0.1650 0.9988 0.075 Uiso 1 1 calc R
C37 C 1.1518(5) -0.25556(15) 0.8849(3) 0.0522(13) Uani 1 1 d .
H37A H 1.0543 -0.2670 0.9013 0.063 Uiso 1 1 calc R
H37B H 1.2219 -0.2817 0.8871 0.063 Uiso 1 1 calc R
C38 C 1.1383(5) -0.23719(16) 0.7992(3) 0.0563(14) Uani 1 1 d .
H38A H 1.0899 -0.2608 0.7640 0.068 Uiso 1 1 calc R
H38B H 1.0738 -0.2096 0.7984 0.068 Uiso 1 1 calc R
C39 C 1.3608(6) -0.26664(16) 0.7427(3) 0.0653(15) Uani 1 1 d .
H39A H 1.3859 -0.2850 0.7911 0.098 Uiso 1 1 calc R
H39B H 1.4518 -0.2577 0.7164 0.098 Uiso 1 1 calc R
H39C H 1.2987 -0.2849 0.7049 0.098 Uiso 1 1 calc R
C40 C 1.2536(6) -0.19544(16) 0.6941(3) 0.0598(14) Uani 1 1 d .
H40A H 1.1961 -0.2126 0.6526 0.090 Uiso 1 1 calc R
H40B H 1.3486 -0.1863 0.6726 0.090 Uiso 1 1 calc R
H40C H 1.1987 -0.1679 0.7093 0.090 Uiso 1 1 calc R
Li1 Li 0.3751(6) 0.0630(2) 0.6907(4) 0.0334(16) Uani 1 1 d .
Li2 Li 1.3795(7) -0.1870(2) 0.8703(4) 0.0391(17) Uani 1 1 d .

loop_
_atom_site_aniso_label
_atom_site_aniso_U_11
_atom_site_aniso_U_22
_atom_site_aniso_U_33
_atom_site_aniso_U_23
_atom_site_aniso_U_13
_atom_site_aniso_U_12
N1 0.0216(16) 0.0358(19) 0.028(2) 0.0019(15) 0.0006(14) -0.0019(15)
N2 0.0262(17) 0.040(2) 0.027(2) 0.0030(15) 0.0032(15) 0.0075(15)
N3 0.0347(18) 0.040(2) 0.0246(19) -0.0001(15) 0.0065(15) 0.0036(17)
N4 0.0335(17) 0.0301(18) 0.0221(18) 0.0020(14) 0.0011(15) -0.0014(15)
N5 0.0282(16) 0.0333(19) 0.0225(18) -0.0002(14) 0.0018(14) 0.0012(15)
N6 0.0377(19) 0.036(2) 0.031(2) -0.0022(16) -0.0100(16) -0.0003(17)
N7 0.0377(19) 0.034(2) 0.047(2) 0.0052(17) -0.0126(17) -0.0028(17)
N8 0.055(2) 0.041(2) 0.046(2) -0.0027(18) -0.0218(19) 0.004(2)
C1 0.036(2) 0.033(2) 0.038(3) 0.0012(19) 0.001(2) -0.003(2)
C2 0.045(3) 0.037(3) 0.042(3) -0.002(2) -0.013(2) -0.007(2)
C3 0.027(2) 0.028(2) 0.064(3) 0.004(2) -0.012(2) -0.0002(19)
C4 0.024(2) 0.032(2) 0.057(3) 0.001(2) 0.006(2) -0.0018(19)
C5 0.028(2) 0.025(2) 0.033(2) 0.0006(17) -0.0020(18) -0.0050(18)
C6 0.0254(19) 0.021(2) 0.032(2) 0.0030(17) 0.0001(18) -0.0002(17)
C7 0.025(2) 0.029(2) 0.030(2) -0.0017(17) 0.0016(18) 0.0043(18)
C8 0.028(2) 0.058(3) 0.032(3) 0.002(2) 0.0033(19) -0.002(2)
C9 0.028(2) 0.040(2) 0.032(3) -0.0017(19) 0.0027(18) -0.0007(19)
C10 0.036(2) 0.044(3) 0.034(3) -0.004(2) -0.003(2) 0.005(2)
C11 0.044(3) 0.085(4) 0.044(3) -0.011(3) -0.012(2) -0.004(3)
C12 0.040(2) 0.041(2) 0.024(2) -0.0032(19) 0.0035(19) 0.004(2)
C13 0.047(3) 0.054(3) 0.035(3) -0.005(2) 0.011(2) 0.006(2)
C14 0.033(2) 0.048(3) 0.051(3) 0.008(2) 0.015(2) 0.007(2)
C15 0.027(2) 0.039(3) 0.043(3) 0.008(2) 0.0012(19) 0.0013(19)
C16 0.029(2) 0.027(2) 0.027(2) -0.0001(17) -0.0017(17) -0.0018(18)
C17 0.032(2) 0.024(2) 0.027(2) 0.0036(16) 0.0034(18) 0.0010(18)
C18 0.026(2) 0.027(2) 0.025(2) 0.0043(17) -0.0007(17) 0.0006(18)
C19 0.030(2) 0.044(3) 0.035(3) 0.001(2) -0.0015(19) 0.002(2)
C20 0.034(2) 0.048(3) 0.029(2) 0.003(2) -0.0013(19) 0.006(2)
C21 0.046(3) 0.072(3) 0.037(3) -0.006(2) 0.002(2) 0.018(3)
C22 0.058(3) 0.133(5) 0.039(3) -0.008(3) 0.010(3) 0.041(3)
C23 0.057(3) 0.046(3) 0.034(3) 0.003(2) 0.018(2) 0.006(2)
C24 0.034(2) 0.051(3) 0.045(3) 0.001(2) 0.001(2) 0.009(2)
C25 0.039(2) 0.037(2) 0.034(3) -0.0012(19) 0.004(2) 0.010(2)
C26 0.044(2) 0.033(2) 0.029(2) 0.0028(18) 0.004(2) 0.004(2)
C27 0.047(2) 0.036(2) 0.031(2) 0.0008(19) -0.008(2) -0.001(2)
C28 0.036(2) 0.036(2) 0.032(2) 0.0039(19) 0.0077(19) -0.005(2)
C29 0.031(2) 0.042(2) 0.025(2) 0.0042(18) 0.0049(18) 0.000(2)
C30 0.043(2) 0.041(3) 0.027(2) -0.0021(19) 0.0032(19) 0.003(2)
C31 0.042(2) 0.053(3) 0.025(2) 0.003(2) -0.004(2) 0.011(2)
C32 0.062(3) 0.042(3) 0.035(3) 0.000(2) -0.018(2) -0.012(2)
C33 0.048(3) 0.061(3) 0.047(3) 0.001(2) -0.010(2) 0.016(2)
C34 0.047(3) 0.037(2) 0.044(3) 0.008(2) -0.013(2) 0.005(2)
C35 0.052(3) 0.047(3) 0.043(3) 0.012(2) -0.008(2) -0.003(2)
C36 0.042(3) 0.045(3) 0.063(3) 0.013(2) 0.003(2) 0.002(2)
C37 0.051(3) 0.034(3) 0.070(4) 0.001(2) -0.020(3) -0.014(2)
C38 0.054(3) 0.047(3) 0.065(4) 0.000(3) -0.032(3) -0.008(3)
C39 0.084(4) 0.046(3) 0.063(4) -0.017(3) -0.022(3) 0.017(3)
C40 0.076(3) 0.059(3) 0.042(3) 0.001(2) -0.031(3) -0.002(3)
Li1 0.028(3) 0.045(4) 0.028(4) -0.005(3) 0.004(3) 0.005(3)
Li2 0.041(4) 0.046(4) 0.030(4) -0.005(3) -0.005(3) 0.004(3)

loop_
_atom_type_symbol
_atom_type_description
_atom_type_scat_dispersion_real
_atom_type_scat_dispersion_imag
_atom_type_scat_source
C C 0.0033 0.0016 'International Tables Vol C Tables 4.2.6.8 and 6.1.1.4'
H H 0.0000 0.0000 'International Tables Vol C Tables 4.2.6.8 and 6.1.1.4'
Li Li -0.0003 0.0001 'International Tables Vol C Tables 4.2.6.8 and 6.1.1.4'
N N 0.0061 0.0033 'International Tables Vol C Tables 4.2.6.8 and 6.1.1.4'

loop_
_geom_angle_atom_site_label_1
_geom_angle_atom_site_label_2
_geom_angle_atom_site_label_3
_geom_angle
C7 N1 C9 114.1(3)
C7 N1 Li1 117.6(3)
C9 N1 Li1 115.7(3)
C18 N2 C20 112.6(3)
C18 N2 Li2 120.3(3)
C20 N2 Li2 114.8(3)
C24 N3 C23 109.1(3)
C24 N3 C25 109.1(3)
C23 N3 C25 109.9(3)
C24 N3 Li1 122.3(3)
C23 N3 Li1 99.9(3)
C25 N3 Li1 105.8(3)
C26 N4 C27 109.9(3)
C26 N4 C28 110.1(3)
C27 N4 C28 109.2(3)
C26 N4 Li1 107.8(3)
C27 N4 Li1 118.0(3)
C28 N4 Li1 101.5(3)
C30 N5 C29 109.6(3)
C30 N5 C31 107.9(3)
C29 N5 C31 111.0(3)
C30 N5 Li1 118.1(3)
C29 N5 Li1 101.9(3)
C31 N5 Li1 108.2(3)
C32 N6 C33 109.8(3)
C32 N6 C34 111.4(3)
C33 N6 C34 109.0(3)
C32 N6 Li2 100.9(3)
C33 N6 Li2 119.5(3)
C34 N6 Li2 106.0(3)
C35 N7 C36 108.3(4)
C35 N7 C37 111.1(3)
C36 N7 C37 109.2(3)
C35 N7 Li2 107.0(3)
C36 N7 Li2 120.7(3)
C37 N7 Li2 100.3(3)
C38 N8 C39 110.6(4)
C38 N8 C40 109.2(4)
C39 N8 C40 109.3(4)
C38 N8 Li2 99.7(3)
C39 N8 Li2 115.0(3)
C40 N8 Li2 112.8(3)
C2 C1 C6 121.5(4)
C2 C1 H1 119.3
C6 C1 H1 119.3
C1 C2 C3 120.5(4)
C1 C2 H2 119.8
C3 C2 H2 119.8
C4 C3 C2 118.7(4)
C4 C3 H3 120.6
C2 C3 H3 120.6
C3 C4 C5 120.7(4)
C3 C4 H4 119.7
C5 C4 H4 119.7
C4 C5 C6 122.0(4)
C4 C5 H5 119.0
C6 C5 H5 119.0
C1 C6 C5 116.6(3)
C1 C6 C7 124.1(3)
C5 C6 C7 119.2(3)
N1 C7 C8 128.2(3)
N1 C7 C6 113.6(3)
C8 C7 C6 118.1(4)
C7 C8 H8A 120.0
C7 C8 H8B 120.0
H8A C8 H8B 120.0
N1 C9 C10 112.2(3)
N1 C9 H9A 109.2
C10 C9 H9A 109.2
N1 C9 H9B 109.2
C10 C9 H9B 109.2
H9A C9 H9B 107.9
C11 C10 C9 113.5(4)
C11 C10 H10A 108.9
C9 C10 H10A 108.9
C11 C10 H10B 108.9
C9 C10 H10B 108.9
H10A C10 H10B 107.7
C10 C11 H11A 109.5
C10 C11 H11B 109.5
H11A C11 H11B 109.5
C10 C11 H11C 109.5
H11A C11 H11C 109.5
H11B C11 H11C 109.5
C13 C12 C17 121.1(4)
C13 C12 H12 119.5
C17 C12 H12 119.5
C12 C13 C14 120.3(4)
C12 C13 H13 119.9
C14 C13 H13 119.9
C13 C14 C15 119.5(4)
C13 C14 H14 120.2
C15 C14 H14 120.2
C16 C15 C14 119.9(4)
C16 C15 H15 120.1
C14 C15 H15 120.1
C15 C16 C17 121.7(4)
C15 C16 H16 119.1
C17 C16 H16 119.1
C16 C17 C12 117.5(3)
C16 C17 C18 120.9(3)
C12 C17 C18 121.5(4)
C19 C18 N2 128.5(3)
C19 C18 C17 117.8(3)
N2 C18 C17 113.7(3)
C18 C19 H19A 120.0
C18 C19 H19B 120.0
H19A C19 H19B 120.0
N2 C20 C21 111.6(3)
N2 C20 H20A 109.3
C21 C20 H20A 109.3
N2 C20 H20B 109.3
C21 C20 H20B 109.3
H20A C20 H20B 108.0
C20 C21 C22 112.7(4)
C20 C21 H21A 109.1
C22 C21 H21A 109.1
C20 C21 H21B 109.1
C22 C21 H21B 109.1
H21A C21 H21B 107.8
C21 C22 H22A 109.5
C21 C22 H22B 109.5
H22A C22 H22B 109.5
C21 C22 H22C 109.5
H22A C22 H22C 109.5
H22B C22 H22C 109.5
N3 C23 H23A 109.5
N3 C23 H23B 109.5
H23A C23 H23B 109.5
N3 C23 H23C 109.5
H23A C23 H23C 109.5
H23B C23 H23C 109.5
N3 C24 H24A 109.5
N3 C24 H24B 109.5
H24A C24 H24B 109.5
N3 C24 H24C 109.5
H24A C24 H24C 109.5
H24B C24 H24C 109.5
N3 C25 C26 112.1(3)
N3 C25 H25A 109.2
C26 C25 H25A 109.2
N3 C25 H25B 109.2
C26 C25 H25B 109.2
H25A C25 H25B 107.9
N4 C26 C25 113.1(3)
N4 C26 H26A 109.0
C25 C26 H26A 109.0
N4 C26 H26B 109.0
C25 C26 H26B 109.0
H26A C26 H26B 107.8
N4 C27 H27A 109.5
N4 C27 H27B 109.5
H27A C27 H27B 109.5
N4 C27 H27C 109.5
H27A C27 H27C 109.5
H27B C27 H27C 109.5
N4 C28 C29 111.8(3)
N4 C28 H28A 109.3
C29 C28 H28A 109.3
N4 C28 H28B 109.3
C29 C28 H28B 109.3
H28A C28 H28B 107.9
N5 C29 C28 112.5(3)
N5 C29 H29A 109.1
C28 C29 H29A 109.1
N5 C29 H29B 109.1
C28 C29 H29B 109.1
H29A C29 H29B 107.8
N5 C30 H30A 109.5
N5 C30 H30B 109.5
H30A C30 H30B 109.5
N5 C30 H30C 109.5
H30A C30 H30C 109.5
H30B C30 H30C 109.5
N5 C31 H31A 109.5
N5 C31 H31B 109.5
H31A C31 H31B 109.5
N5 C31 H31C 109.5
H31A C31 H31C 109.5
H31B C31 H31C 109.5
N6 C32 H32A 109.5
N6 C32 H32B 109.5
H32A C32 H32B 109.5
N6 C32 H32C 109.5
H32A C32 H32C 109.5
H32B C32 H32C 109.5
N6 C33 H33A 109.5
N6 C33 H33B 109.5
H33A C33 H33B 109.5
N6 C33 H33C 109.5
H33A C33 H33C 109.5
H33B C33 H33C 109.5
N6 C34 C35 112.2(3)
N6 C34 H34A 109.2
C35 C34 H34A 109.2
N6 C34 H34B 109.2
C35 C34 H34B 109.2
H34A C34 H34B 107.9
N7 C35 C34 112.7(4)
N7 C35 H35A 109.1
C34 C35 H35A 109.1
N7 C35 H35B 109.1
C34 C35 H35B 109.1
H35A C35 H35B 107.8
N7 C36 H36A 109.5
N7 C36 H36B 109.5
H36A C36 H36B 109.5
N7 C36 H36C 109.5
H36A C36 H36C 109.5
H36B C36 H36C 109.5
N7 C37 C38 110.9(3)
N7 C37 H37A 109.5
C38 C37 H37A 109.5
N7 C37 H37B 109.5
C38 C37 H37B 109.5
H37A C37 H37B 108.0
N8 C38 C37 113.4(4)
N8 C38 H38A 108.9
C37 C38 H38A 108.9
N8 C38 H38B 108.9
C37 C38 H38B 108.9
H38A C38 H38B 107.7
N8 C39 H39A 109.5
N8 C39 H39B 109.5
H39A C39 H39B 109.5
N8 C39 H39C 109.5
H39A C39 H39C 109.5
H39B C39 H39C 109.5
N8 C40 H40A 109.5
N8 C40 H40B 109.5
H40A C40 H40B 109.5
N8 C40 H40C 109.5
H40A C40 H40C 109.5
H40B C40 H40C 109.5
N1 Li1 N5 119.2(3)
N1 Li1 N4 138.7(4)
N5 Li1 N4 85.5(2)
N1 Li1 N3 109.0(3)
N5 Li1 N3 119.1(3)
N4 Li1 N3 81.3(3)
N2 Li2 N6 106.7(3)
N2 Li2 N8 116.7(4)
N6 Li2 N8 120.5(3)
N2 Li2 N7 143.4(4)
N6 Li2 N7 81.8(3)
N8 Li2 N7 85.9(3)

loop_
_geom_bond_atom_site_label_1
_geom_bond_atom_site_label_2
_geom_bond_distance
N1 C7 1.359(5)
N1 C9 1.448(4)
N1 Li1 2.003(7)
N2 C18 1.365(5)
N2 C20 1.457(4)
N2 Li2 1.983(8)
N3 C24 1.459(5)
N3 C23 1.471(5)
N3 C25 1.475(5)
N3 Li1 2.226(7)
N4 C26 1.469(5)
N4 C27 1.473(5)
N4 C28 1.481(5)
N4 Li1 2.219(7)
N5 C30 1.467(5)
N5 C29 1.467(5)
N5 C31 1.468(5)
N5 Li1 2.166(7)
N6 C32 1.458(5)
N6 C33 1.463(5)
N6 C34 1.482(5)
N6 Li2 2.201(7)
N7 C35 1.476(5)
N7 C36 1.479(5)
N7 C37 1.483(5)
N7 Li2 2.221(8)
N8 C38 1.457(6)
N8 C39 1.476(5)
N8 C40 1.478(5)
N8 Li2 2.206(8)
C1 C2 1.381(5)
C1 C6 1.391(5)
C1 H1 0.9500
C2 C3 1.395(6)
C2 H2 0.9500
C3 C4 1.370(6)
C3 H3 0.9500
C4 C5 1.374(5)
C4 H4 0.9500
C5 C6 1.401(5)
C5 H5 0.9500
C6 C7 1.503(5)
C7 C8 1.370(5)
C8 H8A 0.9500
C8 H8B 0.9500
C9 C10 1.519(5)
C9 H9A 0.9900
C9 H9B 0.9900
C10 C11 1.515(5)
C10 H10A 0.9900
C10 H10B 0.9900
C11 H11A 0.9800
C11 H11B 0.9800
C11 H11C 0.9800
C12 C13 1.385(5)
C12 C17 1.400(5)
C12 H12 0.9500
C13 C14 1.388(6)
C13 H13 0.9500
C14 C15 1.389(6)
C14 H14 0.9500
C15 C16 1.381(5)
C15 H15 0.9500
C16 C17 1.396(5)
C16 H16 0.9500
C17 C18 1.501(5)
C18 C19 1.362(5)
C19 H19A 0.9500
C19 H19B 0.9500
C20 C21 1.516(6)
C20 H20A 0.9900
C20 H20B 0.9900
C21 C22 1.519(6)
C21 H21A 0.9900
C21 H21B 0.9900
C22 H22A 0.9800
C22 H22B 0.9800
C22 H22C 0.9800
C23 H23A 0.9800
C23 H23B 0.9800
C23 H23C 0.9800
C24 H24A 0.9800
C24 H24B 0.9800
C24 H24C 0.9800
C25 C26 1.508(5)
C25 H25A 0.9900
C25 H25B 0.9900
C26 H26A 0.9900
C26 H26B 0.9900
C27 H27A 0.9800
C27 H27B 0.9800
C27 H27C 0.9800
C28 C29 1.510(5)
C28 H28A 0.9900
C28 H28B 0.9900
C29 H29A 0.9900
C29 H29B 0.9900
C30 H30A 0.9800
C30 H30B 0.9800
C30 H30C 0.9800
C31 H31A 0.9800
C31 H31B 0.9800
C31 H31C 0.9800
C32 H32A 0.9800
C32 H32B 0.9800
C32 H32C 0.9800
C33 H33A 0.9800
C33 H33B 0.9800
C33 H33C 0.9800
C34 C35 1.501(6)
C34 H34A 0.9900
C34 H34B 0.9900
C35 H35A 0.9900
C35 H35B 0.9900
C36 H36A 0.9800
C36 H36B 0.9800
C36 H36C 0.9800
C37 C38 1.513(6)
C37 H37A 0.9900
C37 H37B 0.9900
C38 H38A 0.9900
C38 H38B 0.9900
C39 H39A 0.9800
C39 H39B 0.9800
C39 H39C 0.9800
C40 H40A 0.9800
C40 H40B 0.9800
C40 H40C 0.9800
